data_2017614
loop_
_publ_author_name
'Guzei, Ilia A.'
'Spencer, Lara C.'
'Ainooson, Michael K.'
'Darkwa, James'

_publ_section_title
;
 Constructor graph description of the hydrogen-bonding supramolecular
 assembly in two ionic compounds: 2-(pyrazol-1-yl)ethylammonium
 chloride and diaquadichloridobis(2-hydroxyethylammonium)cobalt(II)
 dichloride
;
_journal_coeditor_code KU3022
_journal_issue 4
_journal_name_full 'Acta Crystallographica Section C'
_journal_page_first m89
_journal_page_last m96
_journal_paper_doi 10.1107/S010827011000572X
_journal_volume 66
_journal_year 2010
_chemical_formula_iupac '[Co Cl2 (C2 H8 NO)2 (H2 O)2] Cl2'
_chemical_formula_moiety 'C4 H20 Cl2 Co N2 O4 2+, 2(Cl -)'
_chemical_formula_sum 'C4 H20 Cl4 Co N2 O4'
_chemical_formula_weight 360.95
_chemical_name_systematic
;
Diaqua-dichlorido-bis(hydroxyethylammonium)cobalt(II) dichloride
;
_space_group_IT_number 2
_symmetry_cell_setting triclinic
_symmetry_space_group_name_Hall '-P 1'
_symmetry_space_group_name_H-M 'P -1'
_atom_sites_solution_hydrogens geom
_atom_sites_solution_primary direct
_atom_sites_solution_secondary difmap
_cell_angle_alpha 83.57(3)
_cell_angle_beta 86.37(5)
_cell_angle_gamma 86.19(2)
_cell_formula_units_Z 1
_cell_length_a 6.258(2)
_cell_length_b 6.653(3)
_cell_length_c 8.369(3)
_cell_measurement_reflns_used 4185
_cell_measurement_temperature 100(2)
_cell_measurement_theta_max 27.4509
_cell_measurement_theta_min 2.4498
_cell_volume 344.9(2)
_computing_cell_refinement 'SAINT (Bruker, 2007)'
_computing_data_collection 'SMART (Bruker, 2000)'
_computing_data_reduction 'SAINT (Bruker, 2007)'
_computing_molecular_graphics 'SHELXTL (Sheldrick, 2008), DIAMOND  (Brandenburg, 2007)'
_computing_publication_material
;
SHELXTL (Sheldrick, 2008), modiCIFer (Guzei, 2007), publCIF
(Westrip, 2010)
;
_computing_structure_refinement 'SHELXTL (Sheldrick, 2008)'
_computing_structure_solution 'SHELXTL (Sheldrick, 2008)'
_diffrn_ambient_temperature 100(2)
_diffrn_measured_fraction_theta_full 0.993
_diffrn_measured_fraction_theta_max 0.989
_diffrn_measurement_device_type 'Bruker CCD 1000 area detector'
_diffrn_measurement_method '0.30\% \w and 0.4 \% \f scans'
_diffrn_radiation_monochromator graphite
_diffrn_radiation_source 'fine-focus sealed tube'
_diffrn_radiation_type Mo-K\a
_diffrn_radiation_wavelength 0.71073
_diffrn_reflns_av_R_equivalents 0.0213
_diffrn_reflns_av_sigmaI/netI 0.0190
_diffrn_reflns_limit_h_max 8
_diffrn_reflns_limit_h_min -8
_diffrn_reflns_limit_k_max 8
_diffrn_reflns_limit_k_min -8
_diffrn_reflns_limit_l_max 10
_diffrn_reflns_limit_l_min -10
_diffrn_reflns_number 4432
_diffrn_reflns_theta_full 25.00
_diffrn_reflns_theta_max 27.49
_diffrn_reflns_theta_min 2.45
_exptl_absorpt_coefficient_mu 2.015
_exptl_absorpt_correction_T_max 0.7657
_exptl_absorpt_correction_T_min 0.4778
_exptl_absorpt_correction_type multi-scan
_exptl_absorpt_process_details
;
(SADABS; Bruker, 2007)
;
_exptl_crystal_colour pink
_exptl_crystal_density_diffrn 1.738
_exptl_crystal_density_method 'not measured'
_exptl_crystal_description block
_exptl_crystal_F_000 185
_exptl_crystal_size_max 0.43
_exptl_crystal_size_mid 0.29
_exptl_crystal_size_min 0.14
_refine_diff_density_max 0.333
_refine_diff_density_min -0.460
_refine_ls_extinction_method none
_refine_ls_goodness_of_fit_ref 1.035
_refine_ls_hydrogen_treatment refall
_refine_ls_matrix_type full
_refine_ls_number_parameters 110
_refine_ls_number_reflns 1560
_refine_ls_number_restraints 0
_refine_ls_restrained_S_all 1.035
_refine_ls_R_factor_all 0.0182
_refine_ls_R_factor_gt 0.0182
_refine_ls_shift/su_max 0.001
_refine_ls_shift/su_mean 0.000
_refine_ls_structure_factor_coef Fsqd
_refine_ls_weighting_details 'calc w=1/[\s^2^(Fo^2^)+(0.0298P)^2^+0.0978P] where P=(Fo^2^+2Fc^2^)/3'
_refine_ls_weighting_scheme calc
_refine_ls_wR_factor_gt 0.0468
_refine_ls_wR_factor_ref 0.0468
_reflns_number_gt 1555
_reflns_number_total 1560
_reflns_threshold_expression I>2\s(I)
_cod_data_source_file ku3022.cif
_cod_data_source_block II
_cod_original_sg_symbol_Hall '-P 1        '
_cod_original_sg_symbol_H-M 'P -1        '
_cod_database_code 2017614
_cod_database_fobs_code 2017614

loop_
_symmetry_equiv_pos_as_xyz
'x, y, z'
'-x, -y, -z'

loop_
_atom_site_type_symbol
_atom_site_label
_atom_site_fract_x
_atom_site_fract_y
_atom_site_fract_z
_atom_site_U_iso_or_equiv
_atom_site_adp_type
_atom_site_calc_flag
_atom_site_refinement_flags
_atom_site_occupancy
_atom_site_disorder_assembly
_atom_site_disorder_group
Co Co1 1.0000 1.0000 1.0000 0.00824(7) Uani d S 1 . .
Cl Cl1 1.27823(4) 1.16070(4) 0.82207(3) 0.01190(8) Uani d . 1 . .
Cl Cl2 0.21103(4) 0.75252(4) 0.49085(3) 0.01212(8) Uani d . 1 . .
O O1 0.76421(13) 1.18219(12) 0.88347(10) 0.01181(16) Uani d . 1 . .
H H1A 0.784(3) 1.197(3) 0.791(2) 0.027(4) Uiso d . 1 . .
H H1B 0.641(3) 1.153(3) 0.899(2) 0.029(4) Uiso d . 1 . .
O O2 0.98975(13) 0.80000(11) 0.82614(9) 0.01244(16) Uani d . 1 . .
H H2 1.072(3) 0.809(3) 0.748(2) 0.023(4) Uiso d . 1 . .
N N1 0.69566(16) 0.74081(16) 0.56857(12) 0.01391(19) Uani d . 1 . .
H H1E 0.773(3) 0.645(3) 0.522(2) 0.029(4) Uiso d . 1 . .
H H1D 0.761(3) 0.856(3) 0.550(2) 0.025(4) Uiso d . 1 . .
H H1F 0.574(3) 0.759(3) 0.525(2) 0.025(4) Uiso d . 1 . .
C C1 0.86676(17) 0.62552(16) 0.82628(13) 0.0114(2) Uani d . 1 . .
H H1C 0.954(2) 0.525(2) 0.7784(17) 0.010(3) Uiso d . 1 . .
H H1G 0.836(2) 0.573(2) 0.9373(18) 0.012(3) Uiso d . 1 . .
C C2 0.65838(17) 0.67923(16) 0.74477(13) 0.0120(2) Uani d . 1 . .
H H2B 0.578(3) 0.788(2) 0.7895(19) 0.017(4) Uiso d . 1 . .
H H2A 0.571(2) 0.564(2) 0.7549(18) 0.015(3) Uiso d . 1 . .

loop_
_atom_site_aniso_label
_atom_site_aniso_U_11
_atom_site_aniso_U_22
_atom_site_aniso_U_33
_atom_site_aniso_U_12
_atom_site_aniso_U_13
_atom_site_aniso_U_23
Co1 0.00803(11) 0.00918(11) 0.00782(11) -0.00128(7) -0.00134(7) -0.00140(7)
Cl1 0.00988(13) 0.01495(14) 0.01076(13) -0.00276(9) 0.00006(9) -0.00006(9)
Cl2 0.00994(13) 0.01639(14) 0.01031(13) -0.00114(9) -0.00046(9) -0.00243(9)
O1 0.0098(4) 0.0144(4) 0.0109(4) -0.0015(3) -0.0011(3) 0.0006(3)
O2 0.0137(4) 0.0141(4) 0.0105(4) -0.0057(3) 0.0016(3) -0.0041(3)
N1 0.0103(4) 0.0189(5) 0.0125(4) -0.0014(4) -0.0027(3) 0.0000(4)
C1 0.0122(5) 0.0104(5) 0.0121(5) -0.0025(4) -0.0018(4) -0.0020(4)
C2 0.0118(5) 0.0129(5) 0.0114(5) -0.0015(4) 0.0000(4) -0.0021(4)

loop_
_atom_type_symbol
_atom_type_description
_atom_type_scat_dispersion_real
_atom_type_scat_dispersion_imag
_atom_type_scat_source
C C 0.0033 0.0016 'International Tables Vol C Tables 4.2.6.8 and 6.1.1.4'
Cl Cl 0.1484 0.1585 'International Tables Vol C Tables 4.2.6.8 and 6.1.1.4'
O O 0.0106 0.0060 'International Tables Vol C Tables 4.2.6.8 and 6.1.1.4'
Co Co 0.3494 0.9721 'International Tables Vol C Tables 4.2.6.8 and 6.1.1.4'
H H 0.0000 0.0000 'International Tables Vol C Tables 4.2.6.8 and 6.1.1.4'
N N 0.0061 0.0033 'International Tables Vol C Tables 4.2.6.8 and 6.1.1.4'

loop_
_geom_angle_atom_site_label_1
_geom_angle_atom_site_label_2
_geom_angle_atom_site_label_3
_geom_angle_site_symmetry_1
_geom_angle_site_symmetry_3
_geom_angle
_geom_angle_publ_flag
O1 Co1 O1 2_777 . 180.0 ?
O1 Co1 O2 2_777 . 91.51(5) ?
O1 Co1 O2 . . 88.49(5) ?
O1 Co1 O2 2_777 2_777 88.49(5) ?
O1 Co1 O2 . 2_777 91.51(5) ?
O2 Co1 O2 . 2_777 180.0 ?
O1 Co1 Cl1 2_777 . 89.17(4) ?
O1 Co1 Cl1 . . 90.83(4) ?
O2 Co1 Cl1 . . 85.86(4) ?
O2 Co1 Cl1 2_777 . 94.14(4) ?
O1 Co1 Cl1 2_777 2_777 90.83(4) ?
O1 Co1 Cl1 . 2_777 89.17(4) ?
O2 Co1 Cl1 . 2_777 94.14(4) ?
O2 Co1 Cl1 2_777 2_777 85.86(4) ?
Cl1 Co1 Cl1 . 2_777 180.0 ?
Co1 O1 H1A . . 113.4(14) ?
Co1 O1 H1B . . 118.8(13) ?
H1A O1 H1B . . 105.5(18) ?
C1 O2 Co1 . . 130.05(7) ?
C1 O2 H2 . . 109.6(13) ?
Co1 O2 H2 . . 120.1(13) ?
C2 N1 H1E . . 110.5(12) ?
C2 N1 H1D . . 111.7(12) ?
H1E N1 H1D . . 109.5(17) ?
C2 N1 H1F . . 109.4(12) ?
H1E N1 H1F . . 108.1(16) ?
H1D N1 H1F . . 107.6(16) ?
O2 C1 C2 . . 111.40(9) ?
O2 C1 H1C . . 108.2(9) ?
C2 C1 H1C . . 113.1(9) ?
O2 C1 H1G . . 107.7(9) ?
C2 C1 H1G . . 109.5(9) ?
H1C C1 H1G . . 106.8(12) ?
N1 C2 C1 . . 111.81(10) ?
N1 C2 H2B . . 107.4(9) ?
C1 C2 H2B . . 111.9(9) ?
N1 C2 H2A . . 106.6(9) ?
C1 C2 H2A . . 110.5(9) ?
H2B C2 H2A . . 108.4(13) ?

loop_
_geom_bond_atom_site_label_1
_geom_bond_atom_site_label_2
_geom_bond_site_symmetry_2
_geom_bond_distance
_geom_bond_publ_flag
Co1 O1 2_777 2.0683(12) ?
Co1 O1 . 2.0683(12) ?
Co1 O2 . 2.0852(11) ?
Co1 O2 2_777 2.0853(11) ?
Co1 Cl1 . 2.4400(12) ?
Co1 Cl1 2_777 2.4400(11) ?
O1 H1A . 0.77(2) ?
O1 H1B . 0.81(2) ?
O2 C1 . 1.4345(14) ?
O2 H2 . 0.805(19) ?
N1 C2 . 1.4934(15) ?
N1 H1E . 0.89(2) ?
N1 H1D . 0.883(19) ?
N1 H1F . 0.860(19) ?
C1 C2 . 1.5132(16) ?
C1 H1C . 0.941(15) ?
C1 H1G . 0.967(15) ?
C2 H2B . 0.953(16) ?
C2 H2A . 0.963(15) ?

loop_
_geom_hbond_atom_site_label_D
_geom_hbond_atom_site_label_H
_geom_hbond_atom_site_label_A
_geom_hbond_site_symmetry_A
_geom_hbond_distance_DH
_geom_hbond_distance_HA
_geom_hbond_distance_DA
_geom_hbond_angle_DHA
O1 H1A Cl2 2_676 0.77(2) 2.34(2) 3.1094(14) 171.3(18)
O1 H1B Cl1 1_455 0.81(2) 2.39(2) 3.1315(14) 152.2(17)
O2 H2 Cl2 1_655 0.805(19) 2.329(19) 3.0884(16) 157.6(17)
N1 H1F Cl2 . 0.860(19) 2.313(19) 3.1360(16) 160.3(16)
N1 H1D Cl2 2_676 0.883(19) 2.608(19) 3.4349(19) 156.4(15)
N1 H1E Cl2 2_666 0.89(2) 2.651(19) 3.3815(19) 140.4(15)

loop_
_geom_torsion_atom_site_label_1
_geom_torsion_atom_site_label_2
_geom_torsion_atom_site_label_3
_geom_torsion_atom_site_label_4
_geom_torsion_site_symmetry_1
_geom_torsion_site_symmetry_2
_geom_torsion_site_symmetry_3
_geom_torsion_site_symmetry_4
_geom_torsion
_geom_torsion_publ_flag
O1 Co1 O2 C1 2_777 . . . 87.56(9) ?
O1 Co1 O2 C1 . . . . -92.44(9) ?
O2 Co1 O2 C1 2_777 . . . 8E1(3) ?
Cl1 Co1 O2 C1 . . . . 176.62(8) ?
Cl1 Co1 O2 C1 2_777 . . . -3.38(8) ?
Co1 O2 C1 C2 . . . . 93.56(10) ?
O2 C1 C2 N1 . . . . 67.04(12) ?
